data_4511532
loop_
_publ_author_name
'Guzm\'an-Perc\'astegui, Edmundo'
'Alvarado-Rodr\'iguez, Jos\'e G.'
'Cruz-Borbolla, Juli\'an'
'Andrade-L\'opez, Noem\'i'
'V\'azquez-Garc\'ia, Rosa A.'
'Nava-Galindo, Rigo N.'
'Pandiyan, Thangarasu'

_publ_contact_author 'Jose Guadalupe Alvarado Rodriguez'
_publ_section_title
;
 Subtle C--H&#x00B7;&#x00B7;&#x00B7;Hal (Hal = Cl, Br) Bonding as
 Predominant Synthon in the Assembly of Supramolecular Architectures Based
 on Luminescent Tin(IV) Complexes. Crystallography, Hirshfeld Surfaces,
 DFT Calculations, and Fluorescence
;
_journal_issue 8
_journal_name_full 'Crystal Growth &amp; Design'
_journal_page_first 3742
_journal_paper_doi 10.1021/cg401818k
_journal_volume 14
_journal_year 2014
_chemical_formula_moiety 'C12 H9 Cl3 N2 O Sn'
_chemical_formula_sum 'C12 H9 Cl3 N2 O Sn'
_chemical_formula_weight 422.25
_chemical_name_systematic
;
 ? 
;
_space_group_crystal_system triclinic
_space_group_IT_number 2
_space_group_name_Hall '-P 1'
_space_group_name_H-M_alt 'P -1'
_symmetry_space_group_name_Hall '-P 1'
_symmetry_space_group_name_H-M 'P -1'
_atom_sites_solution_hydrogens geom
_atom_sites_solution_primary heavy
_atom_sites_solution_secondary difmap
_audit_creation_method
;
  Olex2 1.2
  (compiled May  9 2012 12:37:22, GUI svn.r4230)
;
_cell_angle_alpha 72.212(12)
_cell_angle_beta 87.797(11)
_cell_angle_gamma 74.341(11)
_cell_formula_units_Z 2
_cell_length_a 7.1208(9)
_cell_length_b 8.4113(11)
_cell_length_c 13.020(2)
_cell_measurement_reflns_used 2965
_cell_measurement_temperature 293(2)
_cell_measurement_theta_max 26.3110
_cell_measurement_theta_min 2.9684
_cell_volume 714.17(18)
_computing_cell_refinement
;
CrysAlisPro, Agilent Technologies,
Version 1.171.35.15 (release 03-08-2011 CrysAlis171 .NET)
(compiled Aug  3 2011,13:03:54)
;
_computing_data_collection
;
CrysAlisPro, Agilent Technologies,
Version 1.171.35.15 (release 03-08-2011 CrysAlis171 .NET)
(compiled Aug  3 2011,13:03:54)
;
_computing_data_reduction
;
CrysAlisPro, Agilent Technologies,
Version 1.171.35.15 (release 03-08-2011 CrysAlis171 .NET)
(compiled Aug  3 2011,13:03:54)
;
_computing_structure_refinement
;
XL, G.M. Sheldrick, Acta Cryst.
(2008). A64, 112-122
;
_computing_structure_solution
;
XS, G.M. Sheldrick, Acta Cryst.
(2008). A64, 112-122
;
_diffrn_ambient_temperature 293(2)
_diffrn_detector_area_resol_mean 10.3659
_diffrn_measured_fraction_theta_full 0.997
_diffrn_measured_fraction_theta_max 0.997
_diffrn_measurement_details
;
  1 omega  -36.00   55.00   1.0000   30.0000
omega____ theta____ kappa____ phi______ frames
    -      -10.8616   57.0000   90.0000 91

  2 omega  -85.00   15.00   1.0000   30.0000
omega____ theta____ kappa____ phi______ frames
    -      -10.8616  -57.0000  -60.0000 100

  3 omega  -13.00   77.00   1.0000   30.0000
omega____ theta____ kappa____ phi______ frames
    -       12.4241   77.0000 -150.0000 90

  4 omega  -87.00   15.00   1.0000   30.0000
omega____ theta____ kappa____ phi______ frames
    -      -10.8616  -37.0000  150.0000 102

  5 omega  -99.00  -53.00   1.0000   30.0000
omega____ theta____ kappa____ phi______ frames
    -      -10.8616  178.0000   90.0000 46

  6 omega  -25.00   54.00   1.0000   30.0000
omega____ theta____ kappa____ phi______ frames
    -       12.4241  -99.0000    0.0000 79

  7 omega  -14.00   89.00   1.0000   30.0000
omega____ theta____ kappa____ phi______ frames
    -       12.4241   37.0000   60.0000 103

  8 omega  -17.00   86.00   1.0000   30.0000
omega____ theta____ kappa____ phi______ frames
    -       12.4241   57.0000  150.0000 103

  9 omega   32.00  101.00   1.0000   30.0000
omega____ theta____ kappa____ phi______ frames
    -       12.4241 -178.0000   30.0000 69

 10 omega  -25.00   23.00   1.0000   30.0000
omega____ theta____ kappa____ phi______ frames
    -       12.4241  -99.0000 -120.0000 48
;
_diffrn_measurement_device_type 'Xcalibur, Atlas, Gemini'
_diffrn_measurement_method '\w scans'
_diffrn_orient_matrix_UB_11 0.0855891000
_diffrn_orient_matrix_UB_12 0.0277020000
_diffrn_orient_matrix_UB_13 0.0002804000
_diffrn_orient_matrix_UB_21 -0.0456005000
_diffrn_orient_matrix_UB_22 0.0800421000
_diffrn_orient_matrix_UB_23 -0.0390952000
_diffrn_orient_matrix_UB_31 -0.0363536000
_diffrn_orient_matrix_UB_32 0.0359467000
_diffrn_orient_matrix_UB_33 0.0418637000
_diffrn_radiation_monochromator graphite
_diffrn_radiation_type 'Mo K\a'
_diffrn_radiation_wavelength 0.7107
_diffrn_reflns_av_R_equivalents 0.0830
_diffrn_reflns_av_unetI/netI 0.0657
_diffrn_reflns_limit_h_max 8
_diffrn_reflns_limit_h_min -8
_diffrn_reflns_limit_k_max 10
_diffrn_reflns_limit_k_min -10
_diffrn_reflns_limit_l_max 16
_diffrn_reflns_limit_l_min -16
_diffrn_reflns_number 14621
_diffrn_reflns_theta_full 26.37
_diffrn_reflns_theta_max 26.37
_diffrn_reflns_theta_min 2.97
_diffrn_source 'Enhance (Mo) X-ray Source'
_exptl_absorpt_coefficient_mu 2.341
_exptl_absorpt_correction_T_max 1.00000
_exptl_absorpt_correction_T_min 0.58560
_exptl_absorpt_correction_type multi-scan
_exptl_absorpt_process_details
;
CrysAlisPro, Agilent Technologies,
Version 1.171.35.15 (release 03-08-2011 CrysAlis171 .NET)
(compiled Aug  3 2011,13:03:54)
Empirical absorption correction using spherical harmonics,
 implemented in SCALE3 ABSPACK scaling algorithm.
;
_exptl_crystal_colour red
_exptl_crystal_density_diffrn 1.964
_exptl_crystal_density_method 'not measured'
_exptl_crystal_description Prism
_exptl_crystal_F_000 408
_exptl_crystal_size_max 0.18
_exptl_crystal_size_mid 0.12
_exptl_crystal_size_min 0.08
_refine_diff_density_max 1.194
_refine_diff_density_min -0.606
_refine_diff_density_rms 0.130
_refine_ls_extinction_method none
_refine_ls_goodness_of_fit_ref 1.025
_refine_ls_hydrogen_treatment constr
_refine_ls_matrix_type full
_refine_ls_number_parameters 172
_refine_ls_number_reflns 2911
_refine_ls_number_restraints 0
_refine_ls_restrained_S_all 1.025
_refine_ls_R_factor_all 0.0794
_refine_ls_R_factor_gt 0.0526
_refine_ls_shift/su_max 0.000
_refine_ls_shift/su_mean 0.000
_refine_ls_structure_factor_coef Fsqd
_refine_ls_weighting_details 'calc w=1/[\s^2^(Fo^2^)+(0.0391P)^2^+2.3768P] where P=(Fo^2^+2Fc^2^)/3'
_refine_ls_weighting_scheme calc
_refine_ls_wR_factor_gt 0.1076
_refine_ls_wR_factor_ref 0.1181
_reflns_number_gt 2144
_reflns_number_total 2911
_reflns_threshold_expression >2sigma(I)
_cod_data_source_file cg401818k_si_001.cif
_cod_data_source_block 1_[Sn(PyNO)Cl3]
_cod_depositor_comments 'Adding full bibliography for 4511532--4511537.cif.'
_cod_original_cell_volume 714.15(17)
_cod_database_code 4511532
_reflns_odcompleteness_completeness 99.90
_reflns_odcompleteness_iscentric 1
_reflns_odcompleteness_theta 26.32

loop_
_space_group_symop_id
_space_group_symop_operation_xyz
1 'x, y, z'
2 '-x, -y, -z'

loop_
_atom_site_label
_atom_site_type_symbol
_atom_site_fract_x
_atom_site_fract_y
_atom_site_fract_z
_atom_site_U_iso_or_equiv
_atom_site_adp_type
_atom_site_occupancy
_atom_site_symmetry_multiplicity
_atom_site_calc_flag
_atom_site_refinement_flags
Sn1 Sn 0.58864(7) 0.55722(6) 0.71582(4) 0.03919(18) Uani 1 1 d .
Cl1 Cl 0.6943(3) 0.7261(3) 0.55197(16) 0.0582(5) Uani 1 1 d .
Cl2 Cl 0.5140(3) 0.3625(2) 0.88175(15) 0.0503(5) Uani 1 1 d .
Cl3 Cl 0.2928(3) 0.5815(3) 0.63119(16) 0.0560(5) Uani 1 1 d .
O1 O 0.5260(7) 0.7582(6) 0.7805(4) 0.0478(12) Uani 1 1 d .
N1 N 0.7828(8) 0.3203(7) 0.6882(5) 0.0424(14) Uani 1 1 d .
N2 N 0.8704(7) 0.5213(7) 0.7935(4) 0.0343(13) Uani 1 1 d .
C1 C 0.7324(13) 0.2207(10) 0.6372(6) 0.053(2) Uani 1 1 d .
H1 H 0.6055 0.2498 0.6086 0.063 Uiso 1 1 calc R
C2 C 0.8700(15) 0.0728(11) 0.6265(7) 0.063(2) Uani 1 1 d .
H2 H 0.8345 0.0036 0.5912 0.076 Uiso 1 1 calc R
C3 C 1.0548(15) 0.0309(11) 0.6677(7) 0.065(2) Uani 1 1 d .
H3 H 1.1468 -0.0667 0.6603 0.078 Uiso 1 1 calc R
C4 C 1.1065(12) 0.1329(10) 0.7205(7) 0.059(2) Uani 1 1 d .
H4 H 1.2328 0.1045 0.7497 0.070 Uiso 1 1 calc R
C5 C 0.9699(10) 0.2761(9) 0.7294(6) 0.0392(16) Uani 1 1 d .
C6 C 1.0082(10) 0.3900(10) 0.7883(6) 0.0445(18) Uani 1 1 d .
H6 H 1.1305 0.3667 0.8211 0.053 Uiso 1 1 calc R
C7 C 0.8650(11) 0.6473(9) 0.8416(5) 0.0399(16) Uani 1 1 d .
C8 C 1.0229(12) 0.6611(10) 0.8951(6) 0.0507(19) Uani 1 1 d .
H8 H 1.1444 0.5817 0.9001 0.061 Uiso 1 1 calc R
C9 C 0.9985(13) 0.7907(11) 0.9399(7) 0.060(2) Uani 1 1 d .
H9 H 1.1038 0.8016 0.9747 0.071 Uiso 1 1 calc R
C10 C 0.8169(15) 0.9064(11) 0.9339(6) 0.062(2) Uani 1 1 d .
H10 H 0.8014 0.9925 0.9669 0.074 Uiso 1 1 calc R
C11 C 0.6583(13) 0.8985(10) 0.8807(6) 0.052(2) Uani 1 1 d .
H11 H 0.5388 0.9805 0.8757 0.063 Uiso 1 1 calc R
C12 C 0.6787(10) 0.7661(9) 0.8343(6) 0.0404(16) Uani 1 1 d .

loop_
_atom_site_aniso_label
_atom_site_aniso_U_11
_atom_site_aniso_U_22
_atom_site_aniso_U_33
_atom_site_aniso_U_23
_atom_site_aniso_U_13
_atom_site_aniso_U_12
Sn1 0.0348(3) 0.0366(3) 0.0491(3) -0.0125(2) -0.0022(2) -0.0145(2)
Cl1 0.0741(14) 0.0560(12) 0.0508(12) -0.0058(9) 0.0005(10) -0.0395(11)
Cl2 0.0428(10) 0.0517(11) 0.0511(11) -0.0066(9) 0.0045(9) -0.0149(9)
Cl3 0.0447(11) 0.0683(13) 0.0581(12) -0.0124(10) -0.0092(9) -0.0265(10)
O1 0.039(3) 0.040(3) 0.063(3) -0.023(3) -0.012(2) 0.000(2)
N1 0.041(3) 0.032(3) 0.054(4) -0.011(3) 0.009(3) -0.014(3)
N2 0.027(3) 0.040(3) 0.035(3) -0.007(3) -0.005(2) -0.012(3)
C1 0.073(6) 0.041(4) 0.051(5) -0.019(4) 0.009(4) -0.024(4)
C2 0.099(8) 0.046(5) 0.056(5) -0.022(4) 0.017(5) -0.033(5)
C3 0.076(7) 0.047(5) 0.069(6) -0.023(4) 0.014(5) -0.006(5)
C4 0.049(5) 0.045(5) 0.074(6) -0.014(4) 0.008(4) -0.006(4)
C5 0.035(4) 0.040(4) 0.043(4) -0.010(3) 0.007(3) -0.014(3)
C6 0.032(4) 0.050(5) 0.055(5) -0.018(4) 0.003(3) -0.015(4)
C7 0.048(4) 0.037(4) 0.040(4) -0.011(3) -0.008(3) -0.020(3)
C8 0.049(5) 0.044(4) 0.058(5) -0.009(4) -0.007(4) -0.018(4)
C9 0.067(6) 0.053(5) 0.067(6) -0.016(4) -0.019(5) -0.029(5)
C10 0.093(7) 0.051(5) 0.052(5) -0.023(4) -0.006(5) -0.028(5)
C11 0.065(5) 0.037(4) 0.056(5) -0.017(4) -0.006(4) -0.010(4)
C12 0.042(4) 0.042(4) 0.038(4) -0.009(3) -0.003(3) -0.015(3)

loop_
_atom_type_symbol
_atom_type_description
_atom_type_scat_dispersion_real
_atom_type_scat_dispersion_imag
_atom_type_scat_source
C C 0.0033 0.0016 'International Tables Vol C Tables 4.2.6.8 and 6.1.1.4'
H H 0.0000 0.0000 'International Tables Vol C Tables 4.2.6.8 and 6.1.1.4'
N N 0.0061 0.0033 'International Tables Vol C Tables 4.2.6.8 and 6.1.1.4'
O O 0.0106 0.0060 'International Tables Vol C Tables 4.2.6.8 and 6.1.1.4'
Cl Cl 0.1484 0.1585 'International Tables Vol C Tables 4.2.6.8 and 6.1.1.4'
Sn Sn -0.6537 1.4246 'International Tables Vol C Tables 4.2.6.8 and 6.1.1.4'

loop_
_geom_angle_atom_site_label_1
_geom_angle_atom_site_label_2
_geom_angle_atom_site_label_3
_geom_angle
Cl1 Sn1 Cl2 173.83(8)
Cl3 Sn1 Cl1 91.84(7)
Cl3 Sn1 Cl2 91.61(7)
O1 Sn1 Cl1 92.74(15)
O1 Sn1 Cl2 91.35(15)
O1 Sn1 Cl3 104.41(15)
O1 Sn1 N1 153.3(2)
O1 Sn1 N2 78.5(2)
N1 Sn1 Cl1 88.70(15)
N1 Sn1 Cl2 85.57(15)
N1 Sn1 Cl3 102.15(17)
N2 Sn1 Cl1 88.56(15)
N2 Sn1 Cl2 87.73(14)
N2 Sn1 Cl3 176.99(16)
N2 Sn1 N1 74.9(2)
C12 O1 Sn1 113.8(4)
C1 N1 Sn1 126.3(5)
C1 N1 C5 119.2(6)
C5 N1 Sn1 114.6(4)
C6 N2 Sn1 116.6(5)
C6 N2 C7 131.3(6)
C7 N2 Sn1 112.0(4)
N1 C1 C2 120.3(8)
C3 C2 C1 119.8(8)
C2 C3 C4 119.9(8)
C5 C4 C3 119.0(8)
N1 C5 C6 114.9(6)
C4 C5 N1 121.8(7)
C4 C5 C6 123.2(7)
N2 C6 C5 119.0(6)
N2 C7 C8 125.3(7)
N2 C7 C12 113.9(6)
C8 C7 C12 120.8(7)
C9 C8 C7 119.7(8)
C8 C9 C10 119.9(8)
C11 C10 C9 122.1(7)
C10 C11 C12 119.3(8)
O1 C12 C7 121.7(6)
O1 C12 C11 120.0(7)
C11 C12 C7 118.2(7)

loop_
_geom_bond_atom_site_label_1
_geom_bond_atom_site_label_2
_geom_bond_distance
Sn1 Cl1 2.3950(19)
Sn1 Cl2 2.4191(19)
Sn1 Cl3 2.3455(19)
Sn1 O1 2.049(5)
Sn1 N1 2.219(6)
Sn1 N2 2.186(5)
O1 C12 1.343(8)
N1 C1 1.340(9)
N1 C5 1.366(9)
N2 C6 1.282(9)
N2 C7 1.379(8)
C1 C2 1.402(11)
C2 C3 1.353(13)
C3 C4 1.377(12)
C4 C5 1.362(10)
C5 C6 1.478(10)
C7 C8 1.394(10)
C7 C12 1.416(10)
C8 C9 1.356(11)
C9 C10 1.381(12)
C10 C11 1.374(11)
C11 C12 1.393(10)

loop_
_geom_torsion_atom_site_label_1
_geom_torsion_atom_site_label_2
_geom_torsion_atom_site_label_3
_geom_torsion_atom_site_label_4
_geom_torsion
Sn1 O1 C12 C7 1.6(8)
Sn1 O1 C12 C11 178.7(5)
Sn1 N1 C1 C2 -179.3(5)
Sn1 N1 C5 C4 179.1(6)
Sn1 N1 C5 C6 2.0(7)
Sn1 N2 C6 C5 1.3(8)
Sn1 N2 C7 C8 -178.5(6)
Sn1 N2 C7 C12 2.6(7)
Cl1 Sn1 O1 C12 -88.0(4)
Cl1 Sn1 N1 C1 -92.8(6)
Cl1 Sn1 N1 C5 87.8(4)
Cl1 Sn1 N2 C6 -89.2(5)
Cl1 Sn1 N2 C7 91.7(4)
Cl2 Sn1 O1 C12 87.4(4)
Cl2 Sn1 N1 C1 89.5(5)
Cl2 Sn1 N1 C5 -89.9(4)
Cl2 Sn1 N2 C6 85.9(5)
Cl2 Sn1 N2 C7 -93.3(4)
Cl3 Sn1 O1 C12 179.4(4)
Cl3 Sn1 N1 C1 -1.2(6)
Cl3 Sn1 N1 C5 179.4(4)
Cl3 Sn1 N2 C6 9(3)
Cl3 Sn1 N2 C7 -171(3)
O1 Sn1 N1 C1 173.7(5)
O1 Sn1 N1 C5 -5.8(7)
O1 Sn1 N2 C6 177.7(5)
O1 Sn1 N2 C7 -1.4(4)
N1 Sn1 O1 C12 4.6(7)
N1 Sn1 N2 C6 -0.2(5)
N1 Sn1 N2 C7 -179.3(5)
N1 C1 C2 C3 -0.2(12)
N1 C5 C6 N2 -2.3(9)
N2 Sn1 O1 C12 0.0(4)
N2 Sn1 N1 C1 178.4(6)
N2 Sn1 N1 C5 -1.1(4)
N2 C7 C8 C9 -179.5(7)
N2 C7 C12 O1 -2.9(9)
N2 C7 C12 C11 180.0(6)
C1 N1 C5 C4 -0.4(10)
C1 N1 C5 C6 -177.5(6)
C1 C2 C3 C4 0.5(13)
C2 C3 C4 C5 -0.6(13)
C3 C4 C5 N1 0.6(11)
C3 C4 C5 C6 177.4(7)
C4 C5 C6 N2 -179.4(7)
C5 N1 C1 C2 0.2(10)
C6 N2 C7 C8 2.6(12)
C6 N2 C7 C12 -176.4(7)
C7 N2 C6 C5 -179.7(6)
C7 C8 C9 C10 1.1(12)
C8 C7 C12 O1 178.1(7)
C8 C7 C12 C11 0.9(10)
C8 C9 C10 C11 -1.9(13)
C9 C10 C11 C12 2.3(12)
C10 C11 C12 O1 -178.9(7)
C10 C11 C12 C7 -1.7(11)
C12 C7 C8 C9 -0.6(11)
